data_7033497
loop_
_publ_author_name
'Dolganov, Alexander V.'
'Belov, Alexander S.'
'Novikov, Valentin V.'
'Vologzhanina, Anna V.'
'Romanenko, Galina V.'
'Budnikova, Yulia G.'
'Zelinskii, Genrikh E.'
'Buzin, Michail I.'
'Voloshin, Yan Z.'

_publ_section_title
;
 First iron and cobalt(ii) hexabromoclathrochelates: structural, magnetic,
 redox, and electrocatalytic behavior.
;
_journal_issue 5
_journal_name_full 'Dalton transactions (Cambridge, England : 2003)'
_journal_page_first 2476
_journal_page_last 2487
_journal_paper_doi 10.1039/c4dt03082f
_journal_volume 44
_journal_year 2015
_chemical_formula_moiety 'C14 H18 B2 Br6 Fe N6 O6'
_chemical_formula_sum 'C14 H18 B2 Br6 Fe N6 O6'
_chemical_formula_weight 923.27
_chemical_name_systematic
;
 ?
;
_space_group_crystal_system monoclinic
_space_group_IT_number 11
_space_group_name_Hall '-P 2yb'
_space_group_name_H-M_alt 'P 1 21/m 1'
_symmetry_space_group_name_Hall '-P 2yb'
_symmetry_space_group_name_H-M 'P 1 21/m 1'
_atom_sites_solution_hydrogens geom
_audit_creation_date 2014-11-10
_audit_creation_method
;
Olex2 1.2
(compiled 2014.09.19 svn.r3010 for OlexSys, GUI svn.r4874)
;
_audit_update_record
;
2014-11-10 deposited with the CCDC.
2014-12-15 downloaded from the CCDC.
;
_cell_angle_alpha 90
_cell_angle_beta 119.347(3)
_cell_angle_gamma 90
_cell_formula_units_Z 2
_cell_length_a 8.215(2)
_cell_length_b 24.337(6)
_cell_length_c 8.219(2)
_cell_measurement_reflns_used 1868
_cell_measurement_temperature 245
_cell_measurement_theta_max 25.77
_cell_measurement_theta_min 2.84
_cell_volume 1432.3(6)
_computing_data_collection 'Apex II'
_computing_molecular_graphics 'Olex2 (Dolomanov et al., 2009)'
_computing_publication_material 'Olex2 (Dolomanov et al., 2009)'
_computing_structure_refinement 'XL (Sheldrick, 2008)'
_diffrn_ambient_temperature 245
_diffrn_detector_area_resol_mean 8
_diffrn_measured_fraction_theta_full 0.997
_diffrn_measured_fraction_theta_max 0.978
_diffrn_measurement_device_type 'Bruker SMART APEX CCD area detector'
_diffrn_measurement_method '\w and \f scans'
_diffrn_radiation_monochromator graphite
_diffrn_radiation_type MoK\a
_diffrn_radiation_wavelength 0.71073
_diffrn_reflns_av_R_equivalents 0.3067
_diffrn_reflns_av_unetI/netI 0.2157
_diffrn_reflns_Laue_measured_fraction_full 0.997
_diffrn_reflns_Laue_measured_fraction_max 0.978
_diffrn_reflns_limit_h_max 11
_diffrn_reflns_limit_h_min -10
_diffrn_reflns_limit_k_max 33
_diffrn_reflns_limit_k_min -33
_diffrn_reflns_limit_l_max 11
_diffrn_reflns_limit_l_min -11
_diffrn_reflns_number 13420
_diffrn_reflns_point_group_measured_fraction_full 0.997
_diffrn_reflns_point_group_measured_fraction_max 0.978
_diffrn_reflns_theta_full 26.000
_diffrn_reflns_theta_max 29.483
_diffrn_reflns_theta_min 2.511
_diffrn_source 'sealed tube'
_exptl_absorpt_coefficient_mu 8.936
_exptl_absorpt_correction_T_max 0.7458
_exptl_absorpt_correction_T_min 0.1190
_exptl_absorpt_correction_type multi-scan
_exptl_absorpt_process_details 'SADABS (Sheldrick, 1998)'
_exptl_crystal_colour red
_exptl_crystal_colour_primary red
_exptl_crystal_density_diffrn 2.141
_exptl_crystal_description plate
_exptl_crystal_F_000 876
_exptl_crystal_size_max 0.26
_exptl_crystal_size_mid 0.25
_exptl_crystal_size_min 0.03
_refine_diff_density_max 1.016
_refine_diff_density_min -1.315
_refine_diff_density_rms 0.224
_refine_ls_extinction_method none
_refine_ls_goodness_of_fit_ref 0.996
_refine_ls_hydrogen_treatment constr
_refine_ls_matrix_type full
_refine_ls_number_parameters 183
_refine_ls_number_reflns 4004
_refine_ls_number_restraints 15
_refine_ls_restrained_S_all 0.996
_refine_ls_R_factor_all 0.1811
_refine_ls_R_factor_gt 0.0842
_refine_ls_shift/su_max 0.000
_refine_ls_shift/su_mean 0.000
_refine_ls_structure_factor_coef Fsqd
_refine_ls_weighting_details 'w=1/[\s^2^(Fo^2^)+(0.0600P)^2^] where P=(Fo^2^+2Fc^2^)/3'
_refine_ls_weighting_scheme calc
_refine_ls_wR_factor_gt 0.1846
_refine_ls_wR_factor_ref 0.2263
_reflns_Friedel_coverage 0.000
_reflns_number_gt 1800
_reflns_number_total 4004
_reflns_threshold_expression 'I > 2\s(I)'
_cod_data_source_file c4dt03082f2.cif
_cod_data_source_block Fe245
_cod_depositor_comments 'Adding full bibliography for 7033492--7033506.cif.'
_cod_original_cell_volume 1432.2(6)
_cod_database_code 7033497
_shelxl_version_number 2014-3
_shelx_space_group_comment
;
The symmetry employed for this shelxl refinement is uniquely defined
by the following loop, which should always be used as a source of
symmetry information in preference to the above space-group names.
They are only intended as comments.
;
_olex2_refinement_description
;
1. Fixed Uiso
 At 1.2 times of:
  All C(H,H) groups, All C(H,H,H,H) groups
 At 1.5 times of:
  All C(H,H,H) groups
2. Uiso/Uaniso restraints and constraints
N1B \\sim N1A: within 1.7A with sigma of 0.04 and sigma for terminal atoms of
0.08
N2A \\sim N2B: within 1.7A with sigma of 0.04 and sigma for terminal atoms of
0.08
N3B \\sim N3A: within 1.7A with sigma of 0.04 and sigma for terminal atoms of
0.08
Uanis(C1) \\sim Ueq, : with sigma of 0.008 and sigma for terminal atoms of 0.008
Uanis(O3B) \\sim Ueq: with sigma of 0.005 and sigma for terminal atoms of 0.005
3. Others
 Fixed Sof: N1B(0.5) N2A(0.5) N3B(0.5) H4BC(0.5) H4BD(0.5) H4AA(0.5) H4AB(0.5)
 O1A(0.5) O2A(0.5) O3A(0.5) O1B(0.5) O2B(0.5) O3B(0.5) C5B(0.5) H5BA(0.5)
 H5BB(0.5) C5A(0.5) H5AA(0.5) H5AB(0.5) C7A(0.5) H7AA(0.5) H7AB(0.5) H7AC(0.5)
 C7B(0.5) H7BA(0.5) H7BB(0.5) H7BC(0.5) C6A(0.5) H6AA(0.5) H6AB(0.5) C6B(0.5)
 H6BA(0.5) H6BB(0.5) N1A(0.5) N2B(0.5) N3A(0.5)
 Fixed Uiso: C7A(0.09) C7B(0.09) C6A(0.08) C6B(0.08)
4.a Secondary CH2 refined with riding coordinates:
 C4(H4BC,H4BD), C4(H4AA,H4AB), C5B(H5BA,H5BB), C5A(H5AA,H5AB), C6A(H6AA,H6AB),
 C6B(H6BA,H6BB)
4.b Idealised Me refined as rotating group:
 C7A(H7AA,H7AB,H7AC), C7B(H7BA,H7BB,H7BC)
;

loop_
_space_group_symop_operation_xyz
'x, y, z'
'-x, y+1/2, -z'
'-x, -y, -z'
'x, -y-1/2, z'

loop_
_atom_site_label
_atom_site_type_symbol
_atom_site_fract_x
_atom_site_fract_y
_atom_site_fract_z
_atom_site_U_iso_or_equiv
_atom_site_adp_type
_atom_site_occupancy
_atom_site_site_symmetry_order
_atom_site_calc_flag
_atom_site_refinement_flags_posn
_atom_site_refinement_flags_adp
_atom_site_refinement_flags_occupancy
_atom_site_disorder_assembly
_atom_site_disorder_group
Fe1 Fe 0.3377(3) -0.2500 -0.1621(3) 0.0239(4) Uani 1 2 d S T P . .
Br2 Br -0.16767(18) -0.17732(5) -0.66768(18) 0.0456(4) Uani 1 1 d . . . . .
Br3 Br 0.85262(19) -0.17757(6) -0.1561(2) 0.0545(4) Uani 1 1 d . . . . .
Br4 Br 0.3435(2) -0.17766(6) 0.35267(18) 0.0544(4) Uani 1 1 d . . . . .
B1 B 0.3375(19) -0.1202(6) -0.1622(19) 0.041(3) Uani 1 1 d . . . . .
N1B N 0.142(3) -0.1999(11) -0.316(3) 0.036(5) Uiso 0.5 1 d . U . A 2
N2A N 0.297(3) -0.2007(8) 0.001(3) 0.026(4) Uiso 0.5 1 d . . . A 1
N3B N 0.492(3) -0.2021(8) -0.208(3) 0.030(4) Uiso 0.5 1 d . . . A 2
C2 C 0.3372(16) -0.2221(5) 0.1630(12) 0.036(3) Uani 1 1 d . . . . .
C1 C 0.0177(15) -0.2215(5) -0.4806(13) 0.034(2) Uani 1 1 d . U . . .
C3 C 0.6636(15) -0.2210(5) -0.1615(16) 0.040(3) Uani 1 1 d . . . . .
C4 C 0.333(2) -0.0589(5) -0.170(2) 0.058(3) Uani 1 1 d . . . . .
H4BC H 0.3458 -0.0462 -0.2764 0.070 Uiso 0.5 1 calc R . . B 2
H4BD H 0.4379 -0.0439 -0.0556 0.070 Uiso 0.5 1 calc R . . B 2
H4AA H 0.4495 -0.0447 -0.0658 0.070 Uiso 0.5 1 calc R . . C 1
H4AB H 0.2297 -0.0457 -0.1533 0.070 Uiso 0.5 1 calc R . . C 1
O1A O 0.204(3) -0.1474(10) -0.354(2) 0.039(5) Uani 0.5 1 d . . . A 1
O2A O 0.273(3) -0.1507(8) -0.021(2) 0.042(4) Uani 0.5 1 d . . . A 1
O3A O 0.528(2) -0.1457(8) -0.097(2) 0.039(4) Uani 0.5 1 d . . . A 1
O1B O 0.149(2) -0.1460(8) -0.298(3) 0.035(4) Uani 0.5 1 d . . . A 2
O2B O 0.402(3) -0.1483(8) 0.030(2) 0.041(4) Uani 0.5 1 d . . . A 2
O3B O 0.477(2) -0.1494(6) -0.225(2) 0.027(3) Uani 0.5 1 d . U . A 2
C5B C 0.133(4) -0.0372(13) -0.191(5) 0.071(9) Uiso 0.5 1 d . . . D 2
H5BA H 0.0325 -0.0554 -0.3003 0.085 Uiso 0.5 1 calc R . . D 2
H5BB H 0.1265 -0.0503 -0.0815 0.085 Uiso 0.5 1 calc R . . D 2
C5A C 0.310(5) -0.0346(13) -0.362(5) 0.074(9) Uiso 0.5 1 d . . . D 1
H5AA H 0.4123 -0.0497 -0.3773 0.089 Uiso 0.5 1 calc R . . D 1
H5AB H 0.1939 -0.0496 -0.4629 0.089 Uiso 0.5 1 calc R . . D 1
C7A C 0.271(5) 0.0399(16) -0.586(5) 0.090 Uiso 0.5 1 d . . . D 1
H7AA H 0.2059 0.0107 -0.6753 0.135 Uiso 0.5 1 calc GR . . D 1
H7AB H 0.3887 0.0474 -0.5819 0.135 Uiso 0.5 1 calc GR . . D 1
H7AC H 0.1943 0.0728 -0.6244 0.135 Uiso 0.5 1 calc GR . . D 1
C7B C -0.077(5) 0.0392(15) -0.224(5) 0.090 Uiso 0.5 1 d . . . D 2
H7BA H -0.1513 0.0556 -0.3461 0.135 Uiso 0.5 1 calc GR . . D 2
H7BB H -0.0481 0.0668 -0.1284 0.135 Uiso 0.5 1 calc GR . . D 2
H7BC H -0.1462 0.0094 -0.2079 0.135 Uiso 0.5 1 calc GR . . D 2
C6A C 0.307(5) 0.0219(13) -0.390(5) 0.080 Uiso 0.5 1 d . . . D 1
H6AA H 0.4272 0.0373 -0.2961 0.096 Uiso 0.5 1 calc R . . D 1
H6AB H 0.2101 0.0381 -0.3681 0.096 Uiso 0.5 1 calc R . . D 1
C6B C 0.096(5) 0.0179(13) -0.208(5) 0.080 Uiso 0.5 1 d . . . D 2
H6BA H 0.1024 0.0306 -0.3177 0.096 Uiso 0.5 1 calc R . . D 2
H6BB H 0.1992 0.0358 -0.0992 0.096 Uiso 0.5 1 calc R . . D 2
N1A N 0.178(3) -0.1993(9) -0.357(2) 0.022(4) Uiso 0.5 1 d . . . A 1
N2B N 0.386(3) -0.1974(8) 0.038(3) 0.026(4) Uiso 0.5 1 d . . . A 2
N3A N 0.538(2) -0.1976(7) -0.121(2) 0.019(4) Uiso 0.5 1 d . . . A 1

loop_
_atom_site_aniso_label
_atom_site_aniso_U_11
_atom_site_aniso_U_22
_atom_site_aniso_U_33
_atom_site_aniso_U_23
_atom_site_aniso_U_13
_atom_site_aniso_U_12
Fe1 0.0193(10) 0.0442(11) 0.0098(9) 0.000 0.0084(8) 0.000
Br2 0.0343(6) 0.0624(7) 0.0279(6) 0.0074(7) 0.0059(5) 0.0071(7)
Br3 0.0336(7) 0.0701(8) 0.0707(10) 0.0110(9) 0.0340(7) -0.0036(7)
Br4 0.0760(10) 0.0702(8) 0.0286(6) -0.0030(7) 0.0344(7) 0.0110(9)
B1 0.018(6) 0.076(9) 0.021(6) 0.006(8) 0.004(5) 0.009(7)
C2 0.050(7) 0.047(6) 0.015(5) -0.004(5) 0.020(5) 0.004(6)
C1 0.030(5) 0.048(5) 0.017(4) -0.009(4) 0.008(4) -0.004(4)
C3 0.041(7) 0.048(6) 0.044(7) 0.004(6) 0.032(6) -0.005(6)
C4 0.040(8) 0.060(8) 0.051(9) 0.009(8) 0.006(7) 0.008(8)
O1A 0.027(10) 0.072(15) 0.013(8) -0.007(9) 0.006(7) -0.021(10)
O2A 0.034(10) 0.068(13) 0.036(10) -0.005(10) 0.025(9) -0.008(10)
O3A 0.017(7) 0.071(12) 0.028(8) -0.012(9) 0.010(7) 0.002(8)
O1B 0.024(9) 0.042(11) 0.027(10) -0.008(9) 0.005(8) -0.004(8)
O2B 0.038(10) 0.068(13) 0.018(8) 0.011(9) 0.015(8) 0.012(11)
O3B 0.021(5) 0.034(5) 0.026(5) 0.002(4) 0.012(4) 0.003(4)

loop_
_atom_type_symbol
_atom_type_description
_atom_type_scat_dispersion_real
_atom_type_scat_dispersion_imag
_atom_type_scat_source
C C 0.0033 0.0016 'International Tables Vol C Tables 4.2.6.8 and 6.1.1.4'
H H 0.0000 0.0000 'International Tables Vol C Tables 4.2.6.8 and 6.1.1.4'
B B 0.0013 0.0007 'International Tables Vol C Tables 4.2.6.8 and 6.1.1.4'
Br Br -0.2901 2.4595 'International Tables Vol C Tables 4.2.6.8 and 6.1.1.4'
Fe Fe 0.3463 0.8444 'International Tables Vol C Tables 4.2.6.8 and 6.1.1.4'
N N 0.0061 0.0033 'International Tables Vol C Tables 4.2.6.8 and 6.1.1.4'
O O 0.0106 0.0060 'International Tables Vol C Tables 4.2.6.8 and 6.1.1.4'

loop_
_geom_angle_atom_site_label_1
_geom_angle_atom_site_label_2
_geom_angle_atom_site_label_3
_geom_angle
_geom_angle_site_symmetry_1
_geom_angle_site_symmetry_3
N1B Fe1 N1B 79.0(15) . 4
N1B Fe1 N2B 84.2(9) 4 4
N1B Fe1 N2B 84.2(9) . .
N1B Fe1 N2B 136.7(9) . 4
N1B Fe1 N2B 136.7(9) 4 .
N2A Fe1 N2A 76.2(12) 4 .
N2A Fe1 N3A 133.8(8) 4 .
N2A Fe1 N3A 133.8(8) . 4
N2A Fe1 N3A 83.9(8) 4 4
N2A Fe1 N3A 83.9(8) . .
N3B Fe1 N1B 84.4(9) . .
N3B Fe1 N1B 133.3(10) . 4
N3B Fe1 N1B 133.3(10) 4 .
N3B Fe1 N1B 84.4(9) 4 4
N3B Fe1 N3B 76.0(12) . 4
N3B Fe1 N2B 83.4(9) 4 4
N3B Fe1 N2B 133.4(8) 4 .
N3B Fe1 N2B 83.4(9) . .
N3B Fe1 N2B 133.4(8) . 4
N1A Fe1 N2A 84.2(8) . .
N1A Fe1 N2A 133.3(9) 4 .
N1A Fe1 N2A 84.2(8) 4 4
N1A Fe1 N2A 133.3(9) . 4
N1A Fe1 N1A 79.2(12) . 4
N1A Fe1 N3A 136.4(8) . 4
N1A Fe1 N3A 136.4(8) 4 .
N1A Fe1 N3A 84.3(8) 4 4
N1A Fe1 N3A 84.3(8) . .
N2B Fe1 N2B 81.2(11) . 4
N3A Fe1 N3A 80.5(10) . 4
C4 B1 O1A 113.1(14) . .
C4 B1 O2A 117.7(14) . .
C4 B1 O3A 114.9(13) . .
C4 B1 O1B 112.7(13) . .
C4 B1 O2B 118.2(14) . .
C4 B1 O3B 115.2(13) . .
O1A B1 O2A 101.9(12) . .
O3A B1 O1A 106.2(14) . .
O3A B1 O2A 101.3(12) . .
O1B B1 O2B 106.2(14) . .
O1B B1 O3B 102.0(12) . .
O2B B1 O3B 100.7(11) . .
C1 N1B Fe1 113.3(17) . .
O1B N1B Fe1 125.8(16) . .
O1B N1B C1 118.3(19) . .
C2 N2A Fe1 114.2(14) . .
O2A N2A Fe1 125.3(15) . .
O2A N2A C2 118.9(18) . .
C3 N3B Fe1 116.4(14) . .
O3B N3B Fe1 126.8(15) . .
O3B N3B C3 113.5(17) . .
N2A C2 Br4 120.3(12) . .
N2A C2 C2 113.4(10) . 4
C2 C2 Br4 125.2(3) 4 .
C2 C2 N2B 115.2(9) 4 .
N2B C2 Br4 117.3(11) . .
N1B C1 Br2 120.8(13) . .
N1B C1 C1 113.1(12) . 4
C1 C1 Br2 124.8(3) 4 .
N1A C1 Br2 119.8(12) . .
N1A C1 C1 114.1(10) . 4
N3B C3 Br3 123.9(12) . .
N3B C3 C3 109.9(10) . 4
C3 C3 Br3 124.6(4) 4 .
N3A C3 Br3 118.9(11) . .
N3A C3 C3 114.8(9) . 4
B1 C4 C5B 108.9(16) . .
B1 C4 C5A 113.4(17) . .
N1A O1A B1 117.8(17) . .
N2A O2A B1 117.3(16) . .
N3A O3A B1 118.5(15) . .
N1B O1B B1 117.4(17) . .
N2B O2B B1 120.2(17) . .
N3B O3B B1 116.1(14) . .
C6B C5B C4 119(3) . .
C6A C5A C4 121(3) . .
C5A C6A C7A 115(3) . .
C5B C6B C7B 121(3) . .
C1 N1A Fe1 113.1(15) . .
O1A N1A Fe1 125.1(15) . .
O1A N1A C1 120.7(17) . .
C2 N2B Fe1 108.7(13) . .
O2B N2B Fe1 125.3(15) . .
O2B N2B C2 122.9(17) . .
C3 N3A Fe1 110.9(12) . .
O3A N3A Fe1 123.4(13) . .
O3A N3A C3 124.3(15) . .

loop_
_geom_bond_atom_site_label_1
_geom_bond_atom_site_label_2
_geom_bond_distance
_geom_bond_site_symmetry_2
Fe1 N1B 1.92(2) .
Fe1 N1B 1.92(2) 4
Fe1 N2A 1.946(19) .
Fe1 N2A 1.946(19) 4
Fe1 N3B 1.89(2) 4
Fe1 N3B 1.89(2) .
Fe1 N1A 1.93(2) 4
Fe1 N1A 1.93(2) .
Fe1 N2B 1.965(19) .
Fe1 N2B 1.965(19) 4
Fe1 N3A 1.976(17) 4
Fe1 N3A 1.976(17) .
Br2 C1 1.883(11) .
Br3 C3 1.860(11) .
Br4 C2 1.877(10) .
B1 C4 1.493(18) .
B1 O1A 1.56(2) .
B1 O2A 1.67(2) .
B1 O3A 1.52(2) .
B1 O1B 1.53(2) .
B1 O2B 1.55(2) .
B1 O3B 1.64(2) .
N1B C1 1.34(2) .
N1B O1B 1.32(3) .
N2A C2 1.31(2) .
N2A O2A 1.23(3) .
N3B C3 1.35(2) .
N3B O3B 1.29(3) .
C2 C2 1.36(2) 4
C2 N2B 1.41(2) .
C1 C1 1.39(2) 4
C1 N1A 1.32(2) .
C3 C3 1.41(2) 4
C3 N3A 1.356(19) .
C4 C5B 1.65(3) .
C4 C5A 1.60(4) .
O1A N1A 1.28(3) .
O3A N3A 1.29(2) .
O2B N2B 1.21(3) .
C5B C6B 1.37(4) .
C5A C6A 1.39(4) .
C7A C6A 1.55(5) .
C7B C6B 1.46(4) .

loop_
_geom_torsion_atom_site_label_1
_geom_torsion_atom_site_label_2
_geom_torsion_atom_site_label_3
_geom_torsion_atom_site_label_4
_geom_torsion
_geom_torsion_site_symmetry_1
_geom_torsion_site_symmetry_4
N3B_b Fe1 N3B_b O3B_b 172.6(16) 4 .
Fe1 N1B C1 Br2 -171.7(7) . .
Fe1 N1B C1 C1 20.4(17) . 4
Fe1 N1B C1 N1A -77(4) . .
Fe1 N1B O1B B1 10(3) . .
Fe1 N2A C2 Br4 170.2(7) . .
Fe1 N2A C2 C2 -21.4(16) . 4
Fe1 N2A C2 N2B 79(3) . .
Fe1 N2A O2A B1 -18(3) . .
Fe1 N3B C3 Br3 -169.3(7) . .
Fe1 N3B C3 C3 24.4(16) . 4
Fe1 N3B C3 N3A -81(3) . .
Fe1 N3B O3B B1 13(3) . .
Br2 C1 N1A Fe1 173.9(7) . .
Br2 C1 N1A O1A 5(3) . .
Br3 C3 N3A Fe1 174.0(6) . .
Br3 C3 N3A O3A 7(2) . .
Br4 C2 N2B Fe1 -173.0(6) . .
Br4 C2 N2B O2B -12(3) . .
B1 C4 C5B C6B -177(3) . .
B1 C4 C5A C6A -179(3) . .
B1 O1A N1A Fe1 -18(3) . .
B1 O1A N1A C1 149.6(16) . .
B1 O3A N3A Fe1 -20(2) . .
B1 O3A N3A C3 144.8(16) . .
B1 O2B N2B Fe1 15(3) . .
B1 O2B N2B C2 -142.7(17) . .
N1B Fe1 N3B C3 -166.8(17) . .
N1B Fe1 N3B C3 -97.6(18) 4 .
N1B Fe1 N3B O3B 104(2) 4 .
N1B Fe1 N3B O3B 35(2) . .
N1B C1 N1A Fe1 75(4) . .
N1B C1 N1A O1A -94(5) . .
N2A Fe1 N3B C3 122.1(16) . .
N2A Fe1 N3B C3 49(3) 4 .
N2A Fe1 N3B O3B -36(2) . .
N2A Fe1 N3B O3B -109(2) 4 .
N2A C2 N2B Fe1 -69(3) . .
N2A C2 N2B O2B 92(3) . .
N3B Fe1 N3B C3 -29.5(19) 4 .
N3B C3 N3A Fe1 65(3) . .
N3B C3 N3A O3A -102(3) . .
C2 N2A O2A B1 146.9(16) . .
C2 C2 N2B Fe1 23.2(13) 4 .
C2 C2 N2B O2B -175.9(18) 4 .
C1 N1B O1B B1 -150.1(17) . .
C1 C1 N1A Fe1 -18.2(14) 4 .
C1 C1 N1A O1A 172.9(17) 4 .
C3 N3B O3B B1 -145.9(15) . .
C3 C3 N3A Fe1 -20.1(12) 4 .
C3 C3 N3A O3A 173.1(15) 4 .
C4 B1 O1A N1A -170.6(19) . .
C4 B1 O2A N2A -171.9(18) . .
C4 B1 O3A N3A -166.4(17) . .
C4 B1 O1B N1B 173(2) . .
C4 B1 O2B N2B 171.0(19) . .
C4 B1 O3B N3B 175.5(17) . .
C4 C5B C6B C7B -179(3) . .
C4 C5A C6A C7A -176(3) . .
O1A B1 C4 C5B 72(2) . .
O1A B1 C4 C5A -37(2) . .
O1A B1 O2A N2A 64(2) . .
O1A B1 O3A N3A -41(2) . .
O1A B1 O1B N1B 76(3) . .
O1A B1 O2B N2B 17(3) . .
O1A B1 O3B N3B -75.4(18) . .
O2A B1 C4 C5B -47(2) . .
O2A B1 C4 C5A -155.0(19) . .
O2A B1 O1A N1A -43(2) . .
O2A B1 O3A N3A 66(2) . .
O2A B1 O1B N1B -72(2) . .
O2A B1 O2B N2B 73(2) . .
O2A B1 O3B N3B 20(2) . .
O2A N2A C2 Br4 4(3) . .
O2A N2A C2 C2 172.2(17) . 4
O2A N2A C2 N2B -88(3) . .
O3A B1 C4 C5B -165.8(18) . .
O3A B1 C4 C5A 86(2) . .
O3A B1 O1A N1A 62(2) . .
O3A B1 O2A N2A -46(2) . .
O3A B1 O1B N1B 22(3) . .
O3A B1 O2B N2B -80(2) . .
O3A B1 O3B N3B 78(2) . .
O1B B1 C4 C5B 40(2) . .
O1B B1 C4 C5A -69(2) . .
O1B B1 O1A N1A -75(3) . .
O1B B1 O2A N2A 79(2) . .
O1B B1 O3A N3A -16(3) . .
O1B B1 O2B N2B 43(2) . .
O1B B1 O3B N3B -62.1(19) . .
O1B N1B C1 Br2 -9(3) . .
O1B N1B C1 C1 -177.1(18) . 4
O1B N1B C1 N1A 85(5) . .
O2B B1 C4 C5B -85(2) . .
O2B B1 C4 C5A 166.9(19) . .
O2B B1 O1A N1A -16(3) . .
O2B B1 O2A N2A -72(2) . .
O2B B1 O3A N3A 80.5(19) . .
O2B B1 O1B N1B -56(2) . .
O2B B1 O3B N3B 47(2) . .
O3B B1 C4 C5B 156.4(18) . .
O3B B1 C4 C5A 48(2) . .
O3B B1 O1A N1A 78(2) . .
O3B B1 O2A N2A -17(3) . .
O3B B1 O3A N3A -67.7(18) . .
O3B B1 O1B N1B 49(2) . .
O3B B1 O2B N2B -63(2) . .
O3B N3B C3 Br3 -8(3) . .
O3B N3B C3 C3 -174.8(14) . 4
O3B N3B C3 N3A 79(3) . .
C5B C4 C5A C6A 66(4) . .
C5A C4 C5B C6B -59(4) . .
N1A Fe1 N3B C3 -156.2(18) . .
N1A Fe1 N3B C3 -89.7(17) 4 .
N1A Fe1 N3B O3B 45.9(19) . .
N1A Fe1 N3B O3B 112(2) 4 .
N2B Fe1 N3B C3 108.4(17) . .
N2B Fe1 N3B C3 37(2) 4 .
N2B Fe1 N3B O3B -120.9(19) 4 .
N2B Fe1 N3B O3B -50(2) . .
N3A Fe1 N3B C3 -11.2(17) 4 .
N3A Fe1 N3B C3 75(3) . .
N3A Fe1 N3B O3B -83(3) . .
N3A Fe1 N3B O3B -169(2) 4 .
